data_1571481
loop_
_publ_author_name
'Conboy, A&#xed;fe'
'Goodfellow, Alister S.'
'Kasten, Kevin'
'Dunne, Joanne'
'Cordes, David B.'
'B&#xfc;hl, Michael'
'Smith, Andrew D.'

_publ_section_title
;
 De-epimerizing DyKAT of &#x3b2;-lactones generated by
 isothiourea-catalysed enantioselective [2 + 2] cycloaddition.
;
_journal_issue 23
_journal_name_full 'Chemical science'
_journal_page_first 8896
_journal_page_last 8904
_journal_paper_doi 10.1039/d4sc01410c
_journal_volume 15
_journal_year 2024
_chemical_absolute_configuration rmad
_chemical_formula_moiety 'C22 H16 N2 O3'
_chemical_formula_sum 'C22 H16 N2 O3'
_chemical_formula_weight 356.37
_chemical_properties_physical 'X-ray sensitive'
_space_group_crystal_system orthorhombic
_space_group_IT_number 19
_space_group_name_Hall 'P 2ac 2ab'
_space_group_name_H-M_alt 'P 21 21 21'
_atom_sites_solution_hydrogens geom
_atom_sites_solution_primary dual
_audit_block_doi 10.5517/ccdc.csd.cc2hp62h
_audit_creation_date 2023-12-13
_audit_creation_method
;
Olex2 1.5
(compiled 2023.08.24 svn.re1ec1418 for OlexSys, GUI svn.r6817)
;
_audit_update_record
;
2023-12-13 deposited with the CCDC.	2024-04-18 downloaded from the CCDC.
;
_cell_angle_alpha 90
_cell_angle_beta 90
_cell_angle_gamma 90
_cell_formula_units_Z 4
_cell_length_a 6.3985(3)
_cell_length_b 11.1440(6)
_cell_length_c 24.0417(10)
_cell_measurement_reflns_used 4717
_cell_measurement_temperature 125
_cell_measurement_theta_max 74.0000
_cell_measurement_theta_min 4.3590
_cell_volume 1714.29(14)
_computing_cell_refinement 'CrysAlisPro 1.171.41.93a (Rigaku OD, 2020)'
_computing_data_collection 'CrystalClear-SM Expert 2.1 b45 (Rigaku OD, 2015)'
_computing_data_reduction 'CrysAlisPro 1.171.41.93a (Rigaku OD, 2020)'
_computing_molecular_graphics 'Olex2 1.5 (Dolomanov et al., 2009)'
_computing_publication_material 'Olex2 1.5 (Dolomanov et al., 2009)'
_computing_structure_refinement 'SHELXL 2019/3 (Sheldrick, 2015)'
_computing_structure_solution 'SHELXT  (Sheldrick, 2015)'
_diffrn_ambient_temperature 125
_diffrn_detector 'hybrid photon counting detector'
_diffrn_detector_area_resol_mean 5.8140
_diffrn_detector_type 'Dectris PILATUS P200K'
_diffrn_measured_fraction_theta_full 0.998
_diffrn_measured_fraction_theta_max 0.995
_diffrn_measurement_details
;
List of Runs (angles in degrees, time in seconds):

  # Type    Start    End  Width  t~exp~   \w     \q     \k     \f   Frames
#--------------------------------------------------------------------------
  1  \w   -115.00  65.00   0.50    5.00    --  -25.00  26.00-144.00  360
  2  \w   -193.00 -13.00   0.50   10.00    -- -103.00  33.00-108.00  360
  3  \w   -192.50 -19.00   0.50   10.00    -- -103.00  20.00   0.00  347
  4  \w   -193.00 -29.00   0.50   10.00    -- -103.00  53.00 -72.00  328
  5  \w   -193.00 -92.00   0.50   10.00    -- -103.00  53.00 108.00  202
;
_diffrn_measurement_device 'AFC11: Quarter \c 4 circle'
_diffrn_measurement_device_type 'Rigaku XtaLAB P200K'
_diffrn_measurement_method 'shutterless scans'
_diffrn_measurement_specimen_support Loop
_diffrn_orient_matrix_type 'CrysAlisPro convention (1999,Acta A55,543-557)'
_diffrn_orient_matrix_UB_11 0.0919871000
_diffrn_orient_matrix_UB_12 0.1248737000
_diffrn_orient_matrix_UB_13 0.0125162000
_diffrn_orient_matrix_UB_21 -0.1229766000
_diffrn_orient_matrix_UB_22 0.0528434000
_diffrn_orient_matrix_UB_23 -0.0493910000
_diffrn_orient_matrix_UB_31 -0.1853516000
_diffrn_orient_matrix_UB_32 0.0268619000
_diffrn_orient_matrix_UB_33 0.0388933000
_diffrn_radiation_monochromator 'Rigaku Osmic Confocal Optical System'
_diffrn_radiation_probe x-ray
_diffrn_radiation_type 'Cu K\a'
_diffrn_radiation_wavelength 1.54184
_diffrn_reflns_av_R_equivalents 0.0548
_diffrn_reflns_av_unetI/netI 0.0640
_diffrn_reflns_Laue_measured_fraction_full 0.998
_diffrn_reflns_Laue_measured_fraction_max 0.995
_diffrn_reflns_limit_h_max 7
_diffrn_reflns_limit_h_min -7
_diffrn_reflns_limit_k_max 13
_diffrn_reflns_limit_k_min -12
_diffrn_reflns_limit_l_max 29
_diffrn_reflns_limit_l_min -21
_diffrn_reflns_number 9455
_diffrn_reflns_point_group_measured_fraction_full 0.993
_diffrn_reflns_point_group_measured_fraction_max 0.982
_diffrn_reflns_theta_full 67.684
_diffrn_reflns_theta_max 74.390
_diffrn_reflns_theta_min 3.677
_diffrn_source 'Rotating Anode'
_diffrn_source_type 'Rigaku MM-007HF'
_exptl_absorpt_coefficient_mu 0.757
_exptl_absorpt_correction_T_max 1.00000
_exptl_absorpt_correction_T_min 0.57945
_exptl_absorpt_correction_type multi-scan
_exptl_absorpt_process_details
;
CrysAlisPro 1.171.41.93a (Rigaku Oxford Diffraction, 2020)
Empirical absorption correction using spherical harmonics,
implemented in SCALE3 ABSPACK scaling algorithm.
;
_exptl_crystal_colour colourless
_exptl_crystal_colour_primary colourless
_exptl_crystal_density_diffrn 1.381
_exptl_crystal_description needle
_exptl_crystal_F_000 744
_exptl_crystal_recrystallization_method 'Re-crystallisation from solvent: Chloroform/hexane'
_exptl_crystal_size_max 0.24
_exptl_crystal_size_mid 0.02
_exptl_crystal_size_min 0.01
_refine_diff_density_max 0.243
_refine_diff_density_min -0.342
_refine_diff_density_rms 0.064
_refine_ls_abs_structure_details
;
 Flack x determined using 835 quotients [(I+)-(I-)]/[(I+)+(I-)]
 (Parsons, Flack and Wagner, Acta Cryst. B69 (2013) 249-259).
;
_refine_ls_abs_structure_Flack 0.1(2)
_refine_ls_extinction_method none
_refine_ls_goodness_of_fit_ref 1.050
_refine_ls_hydrogen_treatment constr
_refine_ls_matrix_type full
_refine_ls_number_parameters 245
_refine_ls_number_reflns 3412
_refine_ls_number_restraints 0
_refine_ls_restrained_S_all 1.050
_refine_ls_R_factor_all 0.0748
_refine_ls_R_factor_gt 0.0539
_refine_ls_shift/su_max 0.000
_refine_ls_shift/su_mean 0.000
_refine_ls_structure_factor_coef Fsqd
_refine_ls_weighting_details 'w=1/[\s^2^(Fo^2^)+(0.0891P)^2^] where P=(Fo^2^+2Fc^2^)/3'
_refine_ls_weighting_scheme calc
_refine_ls_wR_factor_gt 0.1349
_refine_ls_wR_factor_ref 0.1545
_reflns_Friedel_coverage 0.697
_reflns_Friedel_fraction_full 0.984
_reflns_Friedel_fraction_max 0.965
_reflns_number_gt 2542
_reflns_number_total 3412
_reflns_threshold_expression 'I > 2\s(I)'
_cod_data_source_file d4sc01410c2.cif
_cod_data_source_block 13
_cod_depositor_comments
;
The following automatic conversions were performed:

data item '_diffrn_radiation_probe' value 'X-ray' was changed to
'x-ray' in accordance with the
/home/data/users/saulius/crontab/automatic-downloads/rss-feeds/RSC/lib/dictionaries/cif_core.dic
dictionary named 'cif_core.dic' version 2.4.2 last updated on
2011-04-26.

Automatic conversion script
Id: cif_fix_values 8170 2020-07-09 18:12:32Z antanas 

 Adding full bibliography for 1571481--1571482.cif.
;
_cod_original_sg_symbol_H-M P212121
_cod_database_code 1571481
_shelx_shelxl_version_number 2019/3
_shelx_space_group_comment
;
The symmetry employed for this shelxl refinement is uniquely defined
by the following loop, which should always be used as a source of
symmetry information in preference to the above space-group names.
They are only intended as comments.
;
_shelx_estimated_absorpt_t_max 0.992
_shelx_estimated_absorpt_t_min 0.839
_olex2_refinement_description
;
1. Fixed Uiso
 At 1.2 times of:
  All C(H) groups
 At 1.5 times of:
  All C(H,H,H) groups
2.a Ternary CH refined with riding coordinates:
 C8(H8)
2.b Aromatic/amide H refined with riding coordinates:
 C11(H11), C12(H12), C13(H13), C14(H14), C16(H16), C17(H17), C18(H18),
 C20(H20), C21(H21), C22(H22), C23(H23), C24(H24)
2.c Idealised Me refined as rotating group:
 C25(H25A,H25B,H25C)
;

loop_
_space_group_symop_operation_xyz
'x, y, z'
'-x+1/2, -y, z+1/2'
'-x, y+1/2, -z+1/2'
'x+1/2, -y+1/2, -z'

loop_
_atom_site_label
_atom_site_type_symbol
_atom_site_fract_x
_atom_site_fract_y
_atom_site_fract_z
_atom_site_U_iso_or_equiv
_atom_site_adp_type
_atom_site_occupancy
_atom_site_site_symmetry_order
_atom_site_calc_flag
_atom_site_refinement_flags_posn
_atom_site_refinement_flags_adp
_atom_site_refinement_flags_occupancy
_atom_site_disorder_assembly
_atom_site_disorder_group
O2 O 0.9395(4) 0.3790(2) 0.36497(12) 0.0432(7) Uani 1 1 d . . . . .
O6 O 0.9254(5) 0.2970(3) 0.24488(12) 0.0504(8) Uani 1 1 d . . . . .
O7 O 1.0709(6) 0.1110(3) 0.23001(15) 0.0685(11) Uani 1 1 d . . . . .
N3 N 0.6156(5) 0.4552(3) 0.33640(12) 0.0334(7) Uani 1 1 d . . . . .
N4 N 0.4833(5) 0.4422(3) 0.28997(12) 0.0370(8) Uani 1 1 d . . . . .
C1 C 0.7497(7) 0.3031(4) 0.28313(15) 0.0385(9) Uani 1 1 d . . . . .
C2 C 0.7895(6) 0.3822(4) 0.33391(15) 0.0354(9) Uani 1 1 d . . . . .
C5 C 0.5563(7) 0.3590(4) 0.25916(15) 0.0406(10) Uani 1 1 d . . . . .
C7 C 0.9406(8) 0.1732(4) 0.25140(17) 0.0517(11) Uani 1 1 d . . . . .
C8 C 0.7609(7) 0.1636(3) 0.29051(16) 0.0402(10) Uani 1 1 d . . . . .
H8 H 0.639271 0.124104 0.271891 0.048 Uiso 1 1 calc R U . . .
C9 C 0.8012(6) 0.1072(3) 0.34695(17) 0.0377(9) Uani 1 1 d . . . . .
C10 C 0.6545(7) 0.1242(4) 0.39152(15) 0.0382(9) Uani 1 1 d . . . . .
C11 C 0.4664(6) 0.1902(4) 0.38504(16) 0.0396(9) Uani 1 1 d . . . . .
H11 H 0.433145 0.223175 0.349684 0.048 Uiso 1 1 calc R U . . .
C12 C 0.3323(7) 0.2075(4) 0.42847(17) 0.0462(10) Uani 1 1 d . . . . .
H12 H 0.207925 0.252761 0.423355 0.055 Uiso 1 1 calc R U . . .
C13 C 0.3791(8) 0.1581(4) 0.48082(18) 0.0518(12) Uani 1 1 d . . . . .
H13 H 0.287123 0.171492 0.511201 0.062 Uiso 1 1 calc R U . . .
C14 C 0.5555(8) 0.0909(4) 0.48849(17) 0.0498(12) Uani 1 1 d . . . . .
H14 H 0.582846 0.056118 0.523826 0.060 Uiso 1 1 calc R U . . .
C15 C 0.6967(7) 0.0728(4) 0.44450(17) 0.0419(10) Uani 1 1 d . . . . .
C16 C 0.8831(8) 0.0066(4) 0.4515(2) 0.0504(11) Uani 1 1 d . . . . .
H16 H 0.914881 -0.026065 0.486971 0.061 Uiso 1 1 calc R U . . .
C17 C 1.0185(8) -0.0116(4) 0.4085(2) 0.0536(12) Uani 1 1 d . . . . .
H17 H 1.140610 -0.058709 0.413782 0.064 Uiso 1 1 calc R U . . .
C18 C 0.9763(7) 0.0401(4) 0.3559(2) 0.0499(11) Uani 1 1 d . . . . .
H18 H 1.071933 0.027825 0.326237 0.060 Uiso 1 1 calc R U . . .
C19 C 0.5693(7) 0.5500(3) 0.37404(14) 0.0334(8) Uani 1 1 d . . . . .
C20 C 0.7288(7) 0.6126(4) 0.39989(15) 0.0386(9) Uani 1 1 d . . . . .
H20 H 0.870175 0.588636 0.395242 0.046 Uiso 1 1 calc R U . . .
C21 C 0.6790(7) 0.7112(4) 0.43274(15) 0.0399(9) Uani 1 1 d . . . . .
H21 H 0.787743 0.755324 0.450211 0.048 Uiso 1 1 calc R U . . .
C22 C 0.4773(7) 0.7452(4) 0.44023(14) 0.0397(10) Uani 1 1 d . . . . .
H22 H 0.446075 0.813741 0.462241 0.048 Uiso 1 1 calc R U . . .
C23 C 0.3165(7) 0.6804(4) 0.41585(17) 0.0437(10) Uani 1 1 d . . . . .
H23 H 0.175271 0.703263 0.421884 0.052 Uiso 1 1 calc R U . . .
C24 C 0.3624(7) 0.5818(4) 0.38257(16) 0.0384(9) Uani 1 1 d . . . . .
H24 H 0.253072 0.536677 0.365871 0.046 Uiso 1 1 calc R U . . .
C25 C 0.4577(8) 0.3252(4) 0.20542(17) 0.0539(12) Uani 1 1 d . . . . .
H25A H 0.416354 0.240558 0.206602 0.081 Uiso 1 1 calc R U . . .
H25B H 0.557844 0.337541 0.175106 0.081 Uiso 1 1 calc R U . . .
H25C H 0.333972 0.375184 0.199115 0.081 Uiso 1 1 calc R U . . .

loop_
_atom_site_aniso_label
_atom_site_aniso_U_11
_atom_site_aniso_U_22
_atom_site_aniso_U_33
_atom_site_aniso_U_23
_atom_site_aniso_U_13
_atom_site_aniso_U_12
O2 0.0422(16) 0.0407(16) 0.0468(16) -0.0017(12) -0.0088(14) 0.0016(13)
O6 0.0585(19) 0.0463(18) 0.0462(16) -0.0010(13) 0.0138(15) 0.0035(16)
O7 0.080(3) 0.063(2) 0.062(2) -0.0103(17) 0.022(2) 0.021(2)
N3 0.0430(19) 0.0338(17) 0.0234(14) -0.0034(11) -0.0042(13) -0.0010(15)
N4 0.043(2) 0.0444(18) 0.0242(15) -0.0040(13) -0.0070(13) -0.0041(16)
C1 0.047(2) 0.039(2) 0.0301(18) -0.0019(16) 0.0011(17) 0.0042(19)
C2 0.038(2) 0.034(2) 0.0344(19) 0.0009(16) -0.0017(17) -0.0024(18)
C5 0.053(3) 0.041(2) 0.0275(18) -0.0044(15) -0.0059(18) 0.003(2)
C7 0.065(3) 0.050(3) 0.040(2) -0.0084(18) 0.006(2) 0.009(2)
C8 0.049(3) 0.035(2) 0.037(2) -0.0077(16) 0.0016(19) 0.0005(18)
C9 0.042(2) 0.0274(19) 0.044(2) -0.0024(15) -0.0011(18) 0.0014(17)
C10 0.047(2) 0.032(2) 0.0348(19) -0.0014(16) 0.0013(17) -0.0086(17)
C11 0.044(2) 0.038(2) 0.037(2) 0.0000(16) -0.0005(18) 0.0002(18)
C12 0.044(2) 0.048(3) 0.046(2) -0.0040(19) 0.0058(19) 0.001(2)
C13 0.058(3) 0.052(3) 0.045(2) -0.001(2) 0.005(2) -0.008(2)
C14 0.064(3) 0.045(3) 0.040(2) 0.0032(18) 0.000(2) -0.010(2)
C15 0.047(3) 0.037(2) 0.041(2) 0.0030(17) -0.006(2) -0.0047(19)
C16 0.054(3) 0.040(2) 0.057(3) 0.009(2) -0.007(2) -0.006(2)
C17 0.052(3) 0.035(2) 0.074(3) 0.005(2) -0.012(3) 0.002(2)
C18 0.048(3) 0.039(2) 0.063(3) -0.001(2) 0.000(2) 0.002(2)
C19 0.051(2) 0.0297(18) 0.0197(16) -0.0012(13) -0.0026(16) -0.0060(18)
C20 0.045(2) 0.041(2) 0.0303(18) -0.0048(16) -0.0048(18) -0.0030(18)
C21 0.052(3) 0.038(2) 0.0297(19) -0.0041(16) -0.0050(17) -0.004(2)
C22 0.057(3) 0.037(2) 0.0248(17) -0.0035(14) 0.0015(18) -0.0032(19)
C23 0.050(3) 0.040(2) 0.041(2) -0.0047(17) 0.0071(19) 0.001(2)
C24 0.042(2) 0.038(2) 0.035(2) -0.0034(16) 0.0021(18) -0.0075(17)
C25 0.072(3) 0.055(3) 0.035(2) -0.0129(18) -0.014(2) 0.012(2)

loop_
_atom_type_symbol
_atom_type_description
_atom_type_scat_dispersion_real
_atom_type_scat_dispersion_imag
_atom_type_scat_source
C C 0.0181 0.0091 'International Tables Vol C Tables 4.2.6.8 and 6.1.1.4'
H H 0.0000 0.0000 'International Tables Vol C Tables 4.2.6.8 and 6.1.1.4'
N N 0.0311 0.0180 'International Tables Vol C Tables 4.2.6.8 and 6.1.1.4'
O O 0.0492 0.0322 'International Tables Vol C Tables 4.2.6.8 and 6.1.1.4'

loop_
_citation_id
_citation_doi
_citation_year
1 10.26434/chemrxiv-2024-5l0dx 2024

loop_
_geom_angle_atom_site_label_1
_geom_angle_atom_site_label_2
_geom_angle_atom_site_label_3
_geom_angle
_geom_angle_site_symmetry_1
_geom_angle_site_symmetry_3
_geom_angle_publ_flag
C7 O6 C1 91.7(3) . . ?
N4 N3 C19 117.1(3) . . ?
C2 N3 N4 112.9(3) . . ?
C2 N3 C19 129.3(3) . . ?
C5 N4 N3 108.3(3) . . ?
O6 C1 C2 113.8(3) . . ?
O6 C1 C5 114.5(3) . . ?
O6 C1 C8 89.4(3) . . ?
C2 C1 C8 118.4(3) . . ?
C5 C1 C2 101.8(3) . . ?
C5 C1 C8 119.6(4) . . ?
O2 C2 N3 128.8(4) . . ?
O2 C2 C1 127.2(4) . . ?
N3 C2 C1 103.9(3) . . ?
N4 C5 C1 112.4(3) . . ?
N4 C5 C25 122.2(4) . . ?
C25 C5 C1 125.4(4) . . ?
O6 C7 C8 95.1(3) . . ?
O7 C7 O6 125.0(5) . . ?
O7 C7 C8 139.9(5) . . ?
C1 C8 H8 110.5 . . ?
C7 C8 C1 83.8(3) . . ?
C7 C8 H8 110.5 . . ?
C7 C8 C9 117.6(4) . . ?
C9 C8 C1 121.3(3) . . ?
C9 C8 H8 110.5 . . ?
C10 C9 C8 120.1(4) . . ?
C18 C9 C8 120.5(4) . . ?
C18 C9 C10 119.4(4) . . ?
C11 C10 C9 122.7(4) . . ?
C11 C10 C15 117.9(4) . . ?
C15 C10 C9 119.4(4) . . ?
C10 C11 H11 119.3 . . ?
C12 C11 C10 121.5(4) . . ?
C12 C11 H11 119.3 . . ?
C11 C12 H12 120.2 . . ?
C11 C12 C13 119.7(4) . . ?
C13 C12 H12 120.2 . . ?
C12 C13 H13 119.6 . . ?
C14 C13 C12 120.8(4) . . ?
C14 C13 H13 119.6 . . ?
C13 C14 H14 119.7 . . ?
C13 C14 C15 120.5(4) . . ?
C15 C14 H14 119.7 . . ?
C14 C15 C10 119.6(4) . . ?
C14 C15 C16 121.9(4) . . ?
C16 C15 C10 118.5(4) . . ?
C15 C16 H16 119.2 . . ?
C17 C16 C15 121.6(4) . . ?
C17 C16 H16 119.2 . . ?
C16 C17 H17 120.2 . . ?
C16 C17 C18 119.7(4) . . ?
C18 C17 H17 120.2 . . ?
C9 C18 C17 121.4(5) . . ?
C9 C18 H18 119.3 . . ?
C17 C18 H18 119.3 . . ?
C20 C19 N3 120.4(4) . . ?
C20 C19 C24 120.6(4) . . ?
C24 C19 N3 118.9(3) . . ?
C19 C20 H20 120.5 . . ?
C19 C20 C21 119.0(4) . . ?
C21 C20 H20 120.5 . . ?
C20 C21 H21 119.5 . . ?
C22 C21 C20 121.0(4) . . ?
C22 C21 H21 119.5 . . ?
C21 C22 H22 119.9 . . ?
C21 C22 C23 120.2(4) . . ?
C23 C22 H22 119.9 . . ?
C22 C23 H23 120.1 . . ?
C22 C23 C24 119.9(4) . . ?
C24 C23 H23 120.1 . . ?
C19 C24 C23 119.2(4) . . ?
C19 C24 H24 120.4 . . ?
C23 C24 H24 120.4 . . ?
C5 C25 H25A 109.5 . . ?
C5 C25 H25B 109.5 . . ?
C5 C25 H25C 109.5 . . ?
H25A C25 H25B 109.5 . . ?
H25A C25 H25C 109.5 . . ?
H25B C25 H25C 109.5 . . ?

loop_
_geom_bond_atom_site_label_1
_geom_bond_atom_site_label_2
_geom_bond_distance
_geom_bond_site_symmetry_2
_geom_bond_publ_flag
O2 C2 1.217(5) . ?
O6 C1 1.454(5) . ?
O6 C7 1.391(6) . ?
O7 C7 1.200(5) . ?
N3 N4 1.409(4) . ?
N3 C2 1.379(5) . ?
N3 C19 1.422(5) . ?
N4 C5 1.276(5) . ?
C1 C2 1.527(5) . ?
C1 C5 1.500(6) . ?
C1 C8 1.567(6) . ?
C5 C25 1.486(5) . ?
C7 C8 1.489(6) . ?
C8 H8 1.0000 . ?
C8 C9 1.517(6) . ?
C9 C10 1.437(6) . ?
C9 C18 1.364(6) . ?
C10 C11 1.419(6) . ?
C10 C15 1.422(5) . ?
C11 H11 0.9500 . ?
C11 C12 1.365(5) . ?
C12 H12 0.9500 . ?
C12 C13 1.406(6) . ?
C13 H13 0.9500 . ?
C13 C14 1.367(7) . ?
C14 H14 0.9500 . ?
C14 C15 1.405(6) . ?
C15 C16 1.412(6) . ?
C16 H16 0.9500 . ?
C16 C17 1.364(7) . ?
C17 H17 0.9500 . ?
C17 C18 1.414(7) . ?
C18 H18 0.9500 . ?
C19 C20 1.384(5) . ?
C19 C24 1.386(6) . ?
C20 H20 0.9500 . ?
C20 C21 1.390(5) . ?
C21 H21 0.9500 . ?
C21 C22 1.358(6) . ?
C22 H22 0.9500 . ?
C22 C23 1.387(6) . ?
C23 H23 0.9500 . ?
C23 C24 1.391(6) . ?
C24 H24 0.9500 . ?
C25 H25A 0.9800 . ?
C25 H25B 0.9800 . ?
C25 H25C 0.9800 . ?

loop_
_geom_torsion_atom_site_label_1
_geom_torsion_atom_site_label_2
_geom_torsion_atom_site_label_3
_geom_torsion_atom_site_label_4
_geom_torsion
_geom_torsion_site_symmetry_1
_geom_torsion_site_symmetry_2
_geom_torsion_site_symmetry_3
_geom_torsion_site_symmetry_4
_geom_torsion_publ_flag
O6 C1 C2 O2 -50.0(5) . . . . ?
O6 C1 C2 N3 130.9(3) . . . . ?
O6 C1 C5 N4 -128.8(4) . . . . ?
O6 C1 C5 C25 50.4(6) . . . . ?
O6 C1 C8 C7 0.8(3) . . . . ?
O6 C1 C8 C9 119.5(4) . . . . ?
O6 C7 C8 C1 -0.8(3) . . . . ?
O6 C7 C8 C9 -123.1(4) . . . . ?
O7 C7 C8 C1 177.1(7) . . . . ?
O7 C7 C8 C9 54.8(8) . . . . ?
N3 N4 C5 C1 1.4(5) . . . . ?
N3 N4 C5 C25 -177.8(4) . . . . ?
N3 C19 C20 C21 174.6(3) . . . . ?
N3 C19 C24 C23 -175.0(3) . . . . ?
N4 N3 C2 O2 173.8(4) . . . . ?
N4 N3 C2 C1 -7.2(4) . . . . ?
N4 N3 C19 C20 -143.9(4) . . . . ?
N4 N3 C19 C24 33.4(5) . . . . ?
C1 O6 C7 O7 -177.5(5) . . . . ?
C1 O6 C7 C8 0.9(3) . . . . ?
C1 C8 C9 C10 62.9(5) . . . . ?
C1 C8 C9 C18 -117.1(5) . . . . ?
C2 N3 N4 C5 3.9(4) . . . . ?
C2 N3 C19 C20 26.1(6) . . . . ?
C2 N3 C19 C24 -156.6(4) . . . . ?
C2 C1 C5 N4 -5.5(4) . . . . ?
C2 C1 C5 C25 173.7(4) . . . . ?
C2 C1 C8 C7 -116.1(4) . . . . ?
C2 C1 C8 C9 2.5(6) . . . . ?
C5 C1 C2 O2 -173.8(4) . . . . ?
C5 C1 C2 N3 7.2(4) . . . . ?
C5 C1 C8 C7 118.9(4) . . . . ?
C5 C1 C8 C9 -122.5(4) . . . . ?
C7 O6 C1 C2 120.1(4) . . . . ?
C7 O6 C1 C5 -123.3(4) . . . . ?
C7 O6 C1 C8 -0.9(3) . . . . ?
C7 C8 C9 C10 163.0(4) . . . . ?
C7 C8 C9 C18 -17.0(6) . . . . ?
C8 C1 C2 O2 53.0(6) . . . . ?
C8 C1 C2 N3 -126.1(4) . . . . ?
C8 C1 C5 N4 127.1(4) . . . . ?
C8 C1 C5 C25 -53.8(6) . . . . ?
C8 C9 C10 C11 1.6(6) . . . . ?
C8 C9 C10 C15 -178.7(4) . . . . ?
C8 C9 C18 C17 178.9(4) . . . . ?
C9 C10 C11 C12 -178.3(4) . . . . ?
C9 C10 C15 C14 178.9(4) . . . . ?
C9 C10 C15 C16 0.1(6) . . . . ?
C10 C9 C18 C17 -1.1(6) . . . . ?
C10 C11 C12 C13 -0.7(7) . . . . ?
C10 C15 C16 C17 -1.9(6) . . . . ?
C11 C10 C15 C14 -1.4(6) . . . . ?
C11 C10 C15 C16 179.9(4) . . . . ?
C11 C12 C13 C14 -1.3(7) . . . . ?
C12 C13 C14 C15 1.8(7) . . . . ?
C13 C14 C15 C10 -0.5(6) . . . . ?
C13 C14 C15 C16 178.3(4) . . . . ?
C14 C15 C16 C17 179.4(4) . . . . ?
C15 C10 C11 C12 2.0(6) . . . . ?
C15 C16 C17 C18 2.2(7) . . . . ?
C16 C17 C18 C9 -0.6(7) . . . . ?
C18 C9 C10 C11 -178.4(4) . . . . ?
C18 C9 C10 C15 1.3(6) . . . . ?
C19 N3 N4 C5 175.6(3) . . . . ?
C19 N3 C2 O2 3.4(7) . . . . ?
C19 N3 C2 C1 -177.5(4) . . . . ?
C19 C20 C21 C22 0.9(6) . . . . ?
C20 C19 C24 C23 2.4(6) . . . . ?
C20 C21 C22 C23 1.2(6) . . . . ?
C21 C22 C23 C24 -1.5(6) . . . . ?
C22 C23 C24 C19 -0.3(6) . . . . ?
C24 C19 C20 C21 -2.7(6) . . . . ?
